data_7010981
loop_
_publ_author_name
'Paul A. Cameron'
'Vernon C. Gibson'
'Carl Redshaw'
'John A. Segal'
'Andrew J. P. White'
'David J. Williams'

_publ_section_title
;
 Synthesis and characterisation of neutral and cationic alkyl aluminium
 complexes bearing N,O-Schiff base chelates with pendant donor arms
;
_journal_issue 3
_journal_name_full 'J. Chem. Soc., Dalton Trans.'
_journal_page_first 415
_journal_page_last 422
_journal_paper_doi 10.1039/b106131n
_journal_year 2002
_chemical_formula_sum 'C21 H37 Al N2 O'
_chemical_formula_weight 360.51
_chemical_name_systematic
; 
? 
;
_space_group_IT_number 14
_symmetry_cell_setting monoclinic
_symmetry_space_group_name_Hall '-P 2ybc'
_symmetry_space_group_name_H-M 'P 1 21/c 1'
_atom_sites_solution_hydrogens geom
_atom_sites_solution_primary direct
_atom_sites_solution_secondary difmap
_audit_creation_method SHELXL
_cell_angle_alpha 90.00
_cell_angle_beta 115.984(12)
_cell_angle_gamma 90.00
_cell_formula_units_Z 4
_cell_length_a 10.332(2)
_cell_length_b 24.982(4)
_cell_length_c 9.729(2)
_cell_measurement_reflns_used 25
_cell_measurement_temperature 293(2)
_cell_measurement_theta_max 12.46
_cell_measurement_theta_min 4.64
_cell_volume 2257.4(8)
_computing_cell_refinement 'Siemens XSCANS'
_computing_data_collection 'Siemens XSCANS'
_computing_data_reduction 'Siemens SHELXTL'
_computing_molecular_graphics 'Siemens SHELXTL'
_computing_publication_material 'Siemens SHELXTL'
_computing_structure_refinement 'SHELXL-93 (Sheldrick, 1993)'
_computing_structure_solution 'SHELXS-86 (Sheldrick, 1990)'
_diffrn_ambient_temperature 293(2)
_diffrn_measurement_device 'Siemens P4'
_diffrn_measurement_method '\w scans'
_diffrn_radiation_monochromator graphite
_diffrn_radiation_source 'fine-focus sealed tube'
_diffrn_radiation_type MoK\a
_diffrn_radiation_wavelength 0.71073
_diffrn_reflns_av_R_equivalents 0.0355
_diffrn_reflns_av_sigmaI/netI 0.0963
_diffrn_reflns_limit_h_max 11
_diffrn_reflns_limit_h_min -12
_diffrn_reflns_limit_k_max 0
_diffrn_reflns_limit_k_min -29
_diffrn_reflns_limit_l_max 11
_diffrn_reflns_limit_l_min 0
_diffrn_reflns_number 3134
_diffrn_reflns_theta_max 22.50
_diffrn_reflns_theta_min 2.19
_diffrn_standards_decay_% 43.58
_diffrn_standards_interval_count 97
_diffrn_standards_number 3
_exptl_absorpt_coefficient_mu 0.100
_exptl_absorpt_correction_type none
_exptl_crystal_colour Yellow
_exptl_crystal_density_diffrn 1.061
_exptl_crystal_description 'platy needles'
_exptl_crystal_F_000 792
_exptl_crystal_size_max 0.93
_exptl_crystal_size_mid 0.40
_exptl_crystal_size_min 0.13
_refine_diff_density_max 0.260
_refine_diff_density_min -0.278
_refine_diff_density_rms 0.053
_refine_ls_extinction_method none
_refine_ls_goodness_of_fit_all 0.993
_refine_ls_goodness_of_fit_obs 1.082
_refine_ls_matrix_type full
_refine_ls_number_parameters 226
_refine_ls_number_reflns 2534
_refine_ls_number_restraints 0
_refine_ls_restrained_S_all 1.013
_refine_ls_restrained_S_obs 1.082
_refine_ls_R_factor_all 0.1359
_refine_ls_R_factor_obs 0.0673
_refine_ls_shift/esd_max 0.000
_refine_ls_shift/esd_mean 0.000
_refine_ls_structure_factor_coef Fsqd
_refine_ls_weighting_details 'w=1/[\s^2^(Fo^2^)+(0.0963P)^2^+0.0000P] where P=(Fo^2^+2Fc^2^)/3'
_refine_ls_weighting_scheme calc
_refine_ls_wR_factor_all 0.1994
_refine_ls_wR_factor_obs 0.1557
_reflns_number_observed 1646
_reflns_number_total 2934
_reflns_observed_criterion >2sigma(I)
_cod_data_source_file b106131n.txt
_cod_data_source_block VG9808
_cod_depositor_comments
;
The following automatic conversions were performed:
'_symmetry_cell_setting' value 'Monoclinic' changed to 'monoclinic'
according to '/home/saulius/struct/CIF-dictionaries/cif_core.dic'
dictionary named 'cif_core.dic' version 2.4.1 from 2010-06-29.

Automatic conversion script
Id: cif_fix_enum 1527 2010-12-29 10:47:43Z saulius 

The following automatic conversions were performed:

'_refine_ls_weighting_scheme' value 'calc
w=1/[\s^2^(Fo^2^)+(0.0963P)^2^+0.0000P] where P=(Fo^2^+2Fc^2^)/3' was
changed to 'calc'. New tag '_refine_ls_weighting_details' was
created. The value of the new tag was set to
'w=1/[\s^2^(Fo^2^)+(0.0963P)^2^+0.0000P] where P=(Fo^2^+2Fc^2^)/3'.

Automatic conversion script
Id: cif_fix_values 3143 2015-03-26 13:38:13Z robertas 
;
_cod_original_cell_volume 2257.4(7)
_cod_original_sg_symbol_H-M P2(1)/c
_cod_original_formula_sum 'C21 H37 N2 O Al'
_cod_database_code 7010981

loop_
_symmetry_equiv_pos_as_xyz
'x, y, z'
'-x, y+1/2, -z+1/2'
'-x, -y, -z'
'x, -y-1/2, z-1/2'

loop_
_atom_site_aniso_label
_atom_site_aniso_U_11
_atom_site_aniso_U_22
_atom_site_aniso_U_33
_atom_site_aniso_U_23
_atom_site_aniso_U_13
_atom_site_aniso_U_12
Al 0.0390(7) 0.0387(8) 0.0402(8) -0.0020(7) 0.0162(6) -0.0007(6)
N1 0.068(3) 0.044(2) 0.047(3) 0.002(2) 0.027(3) 0.003(2)
C2 0.072(4) 0.036(3) 0.065(4) -0.006(3) 0.032(3) 0.003(3)
C3 0.059(3) 0.036(3) 0.062(4) -0.015(3) 0.015(3) -0.009(2)
N4 0.049(2) 0.032(2) 0.047(3) -0.008(2) 0.018(2) -0.005(2)
C5 0.037(2) 0.046(3) 0.041(3) -0.002(2) 0.013(2) -0.007(2)
C6 0.043(3) 0.039(3) 0.038(3) 0.000(2) 0.016(2) 0.000(2)
C7 0.045(3) 0.053(3) 0.046(3) 0.006(3) 0.016(3) 0.001(2)
C8 0.044(3) 0.059(3) 0.041(3) 0.006(3) 0.020(2) 0.008(2)
C9 0.062(3) 0.039(3) 0.052(3) 0.003(3) 0.026(3) 0.010(2)
C10 0.051(3) 0.035(3) 0.042(3) -0.003(2) 0.024(2) 0.003(2)
C11 0.040(3) 0.039(3) 0.035(3) 0.002(2) 0.017(2) 0.001(2)
O12 0.037(2) 0.035(2) 0.063(2) 0.002(2) 0.015(2) -0.0040(14)
C13 0.066(3) 0.057(3) 0.048(3) -0.003(3) 0.023(3) 0.004(3)
C14 0.052(3) 0.056(3) 0.049(3) 0.002(3) 0.024(2) -0.004(2)
C15 0.065(4) 0.065(4) 0.105(7) 0.011(4) 0.020(4) 0.017(3)
C16 0.121(6) 0.052(4) 0.060(4) 0.007(3) 0.048(4) -0.010(3)
C17 0.047(3) 0.074(4) 0.059(4) 0.005(3) 0.023(3) 0.021(3)
C18 0.046(4) 0.118(7) 0.211(13) 0.014(8) 0.020(6) 0.014(4)
C19 0.092(6) 0.166(10) 0.125(9) -0.025(7) 0.035(6) 0.066(7)
C20 0.108(7) 0.209(12) 0.104(8) 0.081(8) 0.039(6) 0.084(8)
C21 0.057(3) 0.037(3) 0.055(4) -0.003(2) 0.026(3) -0.004(2)
C22 0.068(4) 0.055(4) 0.095(5) -0.011(3) 0.042(4) -0.023(3)
C23 0.066(4) 0.060(4) 0.065(4) -0.010(3) 0.017(3) -0.015(3)
C24 0.079(4) 0.038(3) 0.107(6) -0.004(3) 0.035(4) -0.005(3)

loop_
_atom_site_label
_atom_site_type_symbol
_atom_site_fract_x
_atom_site_fract_y
_atom_site_fract_z
_atom_site_U_iso_or_equiv
_atom_site_thermal_displace_type
_atom_site_occupancy
_atom_site_calc_flag
_atom_site_refinement_flags
_atom_site_disorder_group
Al Al 0.1911(2) 0.00561(6) 0.3436(2) 0.0397(4) Uani 1 d . .
N1 N 0.2132(5) -0.0898(2) 0.3854(5) 0.0521(12) Uani 1 d . .
C2 C 0.1317(7) -0.1083(2) 0.2279(7) 0.057(2) Uani 1 d . .
H2A H 0.1211(7) -0.1469(2) 0.2268(7) 0.069 Uiso 1 calc R .
H2B H 0.1835(7) -0.0994(2) 0.1686(7) 0.069 Uiso 1 calc R .
C3 C -0.0143(6) -0.0825(2) 0.1578(7) 0.057(2) Uani 1 d . .
H3A H -0.0578(6) -0.0869(2) 0.0476(7) 0.069 Uiso 1 calc R .
H3B H -0.0764(6) -0.0993(2) 0.1964(7) 0.069 Uiso 1 calc R .
N4 N 0.0014(4) -0.0245(2) 0.1970(5) 0.0438(11) Uani 1 d . .
C5 C -0.1168(5) 0.0028(2) 0.1408(6) 0.0425(12) Uani 1 d . .
H5A H -0.2014(5) -0.0164(2) 0.0885(6) 0.051 Uiso 1 calc R .
C6 C -0.1321(5) 0.0596(2) 0.1504(6) 0.0408(12) Uani 1 d . .
C7 C -0.2721(6) 0.0803(2) 0.0875(6) 0.0493(14) Uani 1 d . .
H7A H -0.3499(6) 0.0569(2) 0.0495(6) 0.059 Uiso 1 calc R .
C8 C -0.2974(6) 0.1352(2) 0.0804(6) 0.0474(13) Uani 1 d . .
C9 C -0.1733(6) 0.1676(2) 0.1458(7) 0.0507(14) Uani 1 d . .
H9A H -0.1875(6) 0.2043(2) 0.1455(7) 0.061 Uiso 1 calc R .
C10 C -0.0339(6) 0.1499(2) 0.2097(6) 0.0415(12) Uani 1 d . .
C11 C -0.0105(5) 0.0932(2) 0.2150(6) 0.0378(12) Uani 1 d . .
O12 O 0.1197(3) 0.07316(13) 0.2705(5) 0.0475(10) Uani 1 d . .
C13 C 0.2268(7) 0.0161(2) 0.5589(7) 0.0580(15) Uani 1 d . .
H13A H 0.1379(7) 0.0124(2) 0.5672(7) 0.087 Uiso 1 d R .
H13B H 0.2657(7) 0.0512(2) 0.5920(7) 0.087 Uiso 1 d R .
H13C H 0.2941(7) -0.0103(2) 0.6220(7) 0.087 Uiso 1 d R .
C14 C 0.3448(5) 0.0054(2) 0.2746(6) 0.0515(13) Uani 1 d . .
H14A H 0.4363(5) 0.0000(2) 0.3609(6) 0.077 Uiso 1 d R .
H14B H 0.3452(5) 0.0391(2) 0.2273(6) 0.077 Uiso 1 d R .
H14C H 0.3275(5) -0.0230(2) 0.2021(6) 0.077 Uiso 1 d R .
C15 C 0.3613(7) -0.1099(3) 0.4462(10) 0.084(2) Uani 1 d . .
H15A H 0.4052(7) -0.0975(3) 0.3832(10) 0.127 Uiso 1 calc R .
H15B H 0.3603(7) -0.1484(3) 0.4464(10) 0.127 Uiso 1 calc R .
H15C H 0.4153(7) -0.0971(3) 0.5488(10) 0.127 Uiso 1 calc R .
C16 C 0.1456(9) -0.1084(2) 0.4799(8) 0.074(2) Uani 1 d . .
H16A H 0.1999(9) -0.0961(2) 0.5829(8) 0.112 Uiso 1 calc R .
H16B H 0.1429(9) -0.1469(2) 0.4789(8) 0.112 Uiso 1 calc R .
H16C H 0.0492(9) -0.0947(2) 0.4403(8) 0.112 Uiso 1 calc R .
C17 C -0.4474(6) 0.1597(3) 0.0106(7) 0.060(2) Uani 1 d . .
C18 C -0.5640(8) 0.1184(4) -0.0403(15) 0.138(5) Uani 1 d . .
H18A H -0.5541(8) 0.0950(4) -0.1134(15) 0.207 Uiso 1 calc R .
H18B H -0.6561(8) 0.1358(4) -0.0866(15) 0.207 Uiso 1 calc R .
H18C H -0.5566(8) 0.0980(4) 0.0464(15) 0.207 Uiso 1 calc R .
C19 C -0.4671(10) 0.1953(5) 0.1245(12) 0.132(4) Uani 1 d . .
H19A H -0.3935(10) 0.2223(5) 0.1593(12) 0.198 Uiso 1 calc R .
H19B H -0.4605(10) 0.1743(5) 0.2100(12) 0.198 Uiso 1 calc R .
H19C H -0.5600(10) 0.2121(5) 0.0770(12) 0.198 Uiso 1 calc R .
C20 C -0.4639(11) 0.1933(5) -0.1266(12) 0.143(5) Uani 1 d . .
H20A H -0.3893(11) 0.2199(5) -0.0948(12) 0.214 Uiso 1 calc R .
H20B H -0.5562(11) 0.2106(5) -0.1690(12) 0.214 Uiso 1 calc R .
H20C H -0.4565(11) 0.1706(5) -0.2026(12) 0.214 Uiso 1 calc R .
C21 C 0.0965(6) 0.1876(2) 0.2793(7) 0.0488(14) Uani 1 d . .
C22 C 0.1921(7) 0.1816(2) 0.1965(9) 0.070(2) Uani 1 d . .
H22A H 0.2729(7) 0.2054(2) 0.2413(9) 0.106 Uiso 1 calc R .
H22B H 0.1375(7) 0.1903(2) 0.0903(9) 0.106 Uiso 1 calc R .
H22C H 0.2259(7) 0.1454(2) 0.2059(9) 0.106 Uiso 1 calc R .
C23 C 0.1834(7) 0.1768(3) 0.4517(8) 0.068(2) Uani 1 d . .
H23A H 0.1217(7) 0.1807(3) 0.5016(8) 0.102 Uiso 1 calc R .
H23B H 0.2614(7) 0.2018(3) 0.4943(8) 0.102 Uiso 1 calc R .
H23C H 0.2210(7) 0.1410(3) 0.4668(8) 0.102 Uiso 1 calc R .
C24 C 0.0469(7) 0.2471(2) 0.2613(9) 0.077(2) Uani 1 d . .
H24A H -0.0136(7) 0.2525(2) 0.3120(9) 0.115 Uiso 1 calc R .
H24B H -0.0060(7) 0.2555(2) 0.1547(9) 0.115 Uiso 1 calc R .
H24C H 0.1296(7) 0.2700(2) 0.3062(9) 0.115 Uiso 1 calc R .

loop_
_atom_type_symbol
_atom_type_description
_atom_type_scat_dispersion_real
_atom_type_scat_dispersion_imag
_atom_type_scat_source
C C 0.0033 0.0016 'International Tables Vol C Tables 4.2.6.8 and 6.1.1.4'
H H 0.0000 0.0000 'International Tables Vol C Tables 4.2.6.8 and 6.1.1.4'
N N 0.0061 0.0033 'International Tables Vol C Tables 4.2.6.8 and 6.1.1.4'
O O 0.0106 0.0060 'International Tables Vol C Tables 4.2.6.8 and 6.1.1.4'
Al Al 0.0645 0.0514 'International Tables Vol C Tables 4.2.6.8 and 6.1.1.4'

loop_
_geom_angle_atom_site_label_1
_geom_angle_atom_site_label_2
_geom_angle_atom_site_label_3
_geom_angle
_geom_angle_site_symmetry_1
_geom_angle_site_symmetry_3
_geom_angle_publ_flag
O12 Al C14 96.6(2) . . ?
O12 Al C13 98.3(2) . . ?
C14 Al C13 123.7(3) . . ?
O12 Al N4 88.2(2) . . ?
C14 Al N4 116.0(2) . . ?
C13 Al N4 118.4(2) . . ?
O12 Al N1 163.0(2) . . ?
C14 Al N1 91.4(2) . . ?
C13 Al N1 89.5(2) . . ?
N4 Al N1 74.9(2) . . ?
C16 N1 C2 110.2(5) . . ?
C16 N1 C15 110.0(6) . . ?
C2 N1 C15 109.5(5) . . ?
C16 N1 Al 112.7(4) . . ?
C2 N1 Al 99.6(3) . . ?
C15 N1 Al 114.3(4) . . ?
N1 C2 C3 110.0(5) . . ?
N4 C3 C2 109.1(4) . . ?
C5 N4 C3 115.4(4) . . ?
C5 N4 Al 123.5(3) . . ?
C3 N4 Al 120.8(3) . . ?
N4 C5 C6 127.2(4) . . ?
C7 C6 C11 121.6(5) . . ?
C7 C6 C5 117.3(5) . . ?
C11 C6 C5 121.1(4) . . ?
C8 C7 C6 121.4(5) . . ?
C7 C8 C9 115.4(5) . . ?
C7 C8 C17 123.4(5) . . ?
C9 C8 C17 121.2(5) . . ?
C10 C9 C8 126.0(5) . . ?
C9 C10 C11 117.6(5) . . ?
C9 C10 C21 123.1(5) . . ?
C11 C10 C21 119.2(4) . . ?
O12 C11 C6 120.7(4) . . ?
O12 C11 C10 121.3(4) . . ?
C6 C11 C10 118.0(4) . . ?
C11 O12 Al 132.1(3) . . ?
C18 C17 C19 107.6(8) . . ?
C18 C17 C8 112.7(6) . . ?
C19 C17 C8 110.4(6) . . ?
C18 C17 C20 109.0(8) . . ?
C19 C17 C20 108.7(8) . . ?
C8 C17 C20 108.3(6) . . ?
C22 C21 C10 110.6(5) . . ?
C22 C21 C23 110.7(5) . . ?
C10 C21 C23 110.6(5) . . ?
C22 C21 C24 106.9(5) . . ?
C10 C21 C24 110.7(5) . . ?
C23 C21 C24 107.2(5) . . ?

loop_
_geom_bond_atom_site_label_1
_geom_bond_atom_site_label_2
_geom_bond_distance
_geom_bond_site_symmetry_2
_geom_bond_publ_flag
Al O12 1.854(4) . ?
Al C14 1.976(5) . ?
Al C13 1.978(6) . ?
Al N4 1.998(4) . ?
Al N1 2.413(5) . ?
N1 C16 1.453(8) . ?
N1 C2 1.463(8) . ?
N1 C15 1.466(8) . ?
C2 C3 1.502(8) . ?
C3 N4 1.488(7) . ?
N4 C5 1.294(6) . ?
C5 C6 1.434(7) . ?
C6 C7 1.399(7) . ?
C6 C11 1.409(7) . ?
C7 C8 1.392(8) . ?
C8 C9 1.410(8) . ?
C8 C17 1.521(8) . ?
C9 C10 1.368(8) . ?
C10 C11 1.433(7) . ?
C10 C21 1.538(7) . ?
C11 O12 1.310(6) . ?
C17 C18 1.495(11) . ?
C17 C19 1.504(11) . ?
C17 C20 1.522(11) . ?
C21 C22 1.531(9) . ?
C21 C23 1.541(9) . ?
C21 C24 1.556(8) . ?
